data_7225178
loop_
_publ_author_name
'Xue, Han'
'Zhang, Zhong'
'Pan, Rui'
'Yang, Bai-Feng'
'Liu, Hong-Sheng'
'Yang, Guo-Yu'

_publ_section_title
;
 Supramolecular nanotubes constructed from 3d--4f heterometallic
 sandwiched polyoxotungstate dimers
;
_journal_issue 24
_journal_name_full CrystEngComm
_journal_page_first 4643
_journal_paper_doi 10.1039/C6CE00755D
_journal_volume 18
_journal_year 2016
_chemical_formula_sum 'C10 H53 Ce Fe2 N6 O87 P2 W20'
_chemical_formula_weight 5640.34
_chemical_name_systematic
; 
 ? 
;
_space_group_IT_number 61
_symmetry_cell_setting orthorhombic
_symmetry_space_group_name_Hall '-P 2ac 2ab'
_symmetry_space_group_name_H-M 'P b c a'
_atom_sites_solution_primary direct
_atom_sites_solution_secondary difmap
_audit_creation_method SHELXL-97
_audit_update_record
;
2016-05-06 deposited with the CCDC.
2016-05-11 downloaded from the CCDC.
;
_cell_angle_alpha 90.00
_cell_angle_beta 90.00
_cell_angle_gamma 90.00
_cell_formula_units_Z 8
_cell_length_a 24.5009(7)
_cell_length_b 21.0060(6)
_cell_length_c 35.5102(11)
_cell_measurement_reflns_used 11109
_cell_measurement_temperature 293(2)
_cell_measurement_theta_max 26
_cell_measurement_theta_min 3.08
_cell_volume 18275.9(9)
_computing_cell_refinement 'Bruker FRAMBO'
_computing_data_collection 'Bruker FRAMBO'
_computing_data_reduction 'Bruker SAINT'
_computing_molecular_graphics 'Bruker SHELXTL'
_computing_publication_material 'Bruker SHELXTL'
_computing_structure_refinement 'SHELXL-97 (Sheldrick, 1997)'
_computing_structure_solution 'SHELXS-97 (Sheldrick, 1990)'
_diffrn_ambient_temperature 293(2)
_diffrn_measured_fraction_theta_full 0.998
_diffrn_measured_fraction_theta_max 0.998
_diffrn_measurement_device_type 'multiwire proportional'
_diffrn_measurement_method 'phi and omega scans'
_diffrn_radiation_monochromator graphite
_diffrn_radiation_source 'fine-focus sealed tube'
_diffrn_radiation_type MoK\a
_diffrn_radiation_wavelength 0.71073
_diffrn_reflns_av_R_equivalents 0.0000
_diffrn_reflns_av_sigmaI/netI 0.1148
_diffrn_reflns_limit_h_max 24
_diffrn_reflns_limit_h_min -30
_diffrn_reflns_limit_k_max 25
_diffrn_reflns_limit_k_min -23
_diffrn_reflns_limit_l_max 35
_diffrn_reflns_limit_l_min -43
_diffrn_reflns_number 17915
_diffrn_reflns_theta_full 26.00
_diffrn_reflns_theta_max 26.00
_diffrn_reflns_theta_min 3.08
_diffrn_standards_decay_% none
_diffrn_standards_interval_count none
_diffrn_standards_interval_time none
_diffrn_standards_number none
_exptl_absorpt_coefficient_mu 26.001
_exptl_absorpt_correction_T_max 0.6244
_exptl_absorpt_correction_T_min 0.1621
_exptl_absorpt_correction_type multi-scan
_exptl_crystal_colour celery
_exptl_crystal_density_diffrn 4.100
_exptl_crystal_density_method 'not measured'
_exptl_crystal_description acicular
_exptl_crystal_F_000 19768
_exptl_crystal_size_max 0.11
_exptl_crystal_size_mid 0.06
_exptl_crystal_size_min 0.02
_platon_squeeze_details
;
;
_refine_diff_density_max 3.930
_refine_diff_density_min -2.295
_refine_diff_density_rms 0.452
_refine_ls_extinction_method none
_refine_ls_goodness_of_fit_ref 1.064
_refine_ls_matrix_type full
_refine_ls_number_parameters 1153
_refine_ls_number_reflns 17915
_refine_ls_number_restraints 76
_refine_ls_restrained_S_all 1.063
_refine_ls_R_factor_all 0.1415
_refine_ls_R_factor_gt 0.0726
_refine_ls_shift/su_max 0.006
_refine_ls_shift/su_mean 0.000
_refine_ls_structure_factor_coef Fsqd
_refine_ls_weighting_details 'calc w=1/[\s^2^(Fo^2^)+(0.0470P)^2^+444.6896P] where P=(Fo^2^+2Fc^2^)/3'
_refine_ls_weighting_scheme calc
_refine_ls_wR_factor_gt 0.1401
_refine_ls_wR_factor_ref 0.1646
_reflns_number_gt 9849
_reflns_number_total 17915
_reflns_threshold_expression >2sigma(I)
_cod_data_source_file c6ce00755d2.cif
_cod_data_source_block x
_cod_depositor_comments 'Adding full bibliography for 7225178--7225181.cif.'
_cod_original_sg_symbol_H-M Pbca
_cod_database_code 7225178

loop_
_symmetry_equiv_pos_as_xyz
'x, y, z'
'-x+1/2, -y, z+1/2'
'x+1/2, -y+1/2, -z'
'-x, y+1/2, -z+1/2'
'-x, -y, -z'
'x-1/2, y, -z-1/2'
'-x-1/2, y-1/2, z'
'x, -y-1/2, z-1/2'

loop_
_atom_site_label
_atom_site_type_symbol
_atom_site_fract_x
_atom_site_fract_y
_atom_site_fract_z
_atom_site_U_iso_or_equiv
_atom_site_adp_type
_atom_site_occupancy
_atom_site_symmetry_multiplicity
_atom_site_calc_flag
_atom_site_refinement_flags
W1 W 0.43757(4) -0.05759(5) 0.34610(3) 0.0361(3) Uani 1 1 d .
W2 W 0.49364(4) 0.13890(5) 0.44121(3) 0.0362(3) Uani 1 1 d .
W3 W 0.43365(4) 0.09658(5) 0.52511(3) 0.0400(3) Uani 1 1 d .
W4 W 0.32769(4) -0.13871(5) 0.31004(3) 0.0384(3) Uani 1 1 d .
W5 W 0.29997(4) 0.08591(5) 0.47339(3) 0.0357(3) Uani 1 1 d .
W6 W 0.44471(4) 0.28122(5) 0.39206(3) 0.0365(3) Uani 1 1 d .
W7 W 0.30286(5) 0.14271(5) 0.26438(3) 0.0443(3) Uani 1 1 d .
W8 W 0.49196(4) 0.08198(5) 0.29818(3) 0.0439(3) Uani 1 1 d .
W9 W 0.26944(5) 0.31680(5) 0.51410(3) 0.0464(3) Uani 1 1 d .
W10 W 0.46108(5) 0.37393(5) 0.47228(4) 0.0475(3) Uani 1 1 d .
W11 W 0.33631(4) 0.36696(5) 0.42737(3) 0.0400(3) Uani 1 1 d .
W12 W 0.31637(5) 0.18541(6) 0.56152(3) 0.0485(3) Uani 1 1 d .
W13 W 0.39304(5) 0.32205(6) 0.56067(3) 0.0536(3) Uani 1 1 d .
W14 W 0.39042(5) -0.09481(6) 0.17722(3) 0.0543(3) Uani 1 1 d .
W15 W 0.31737(6) 0.04438(6) 0.17543(3) 0.0576(4) Uani 1 1 d .
W16 W 0.51138(5) 0.23096(5) 0.52264(4) 0.0487(3) Uani 1 1 d .
W17 W 0.26539(5) -0.08544(6) 0.22181(3) 0.0500(3) Uani 1 1 d .
W18 W 0.45282(4) -0.15147(5) 0.26640(3) 0.0436(3) Uani 1 1 d .
W19 W 0.51056(5) -0.01146(6) 0.21784(4) 0.0563(3) Uani 1 1 d .
W20 W 0.43653(6) 0.12656(6) 0.21293(3) 0.0559(3) Uani 1 1 d .
P1 P 0.3778(2) -0.0030(3) 0.26226(16) 0.0237(13) Uani 1 1 d .
P2 P 0.3802(2) 0.2286(2) 0.47557(15) 0.0168(12) Uani 1 1 d .
Fe1 Fe 0.25913(13) 0.01335(16) 0.30564(10) 0.0351(8) Uani 1 1 d .
Fe2 Fe 0.26106(13) 0.21859(15) 0.43100(9) 0.0294(8) Uani 1 1 d .
Ce1 Ce 0.36052(5) 0.11363(6) 0.36962(4) 0.0305(3) Uani 0.99 1 d P
O1 O 0.3789(6) -0.1215(7) 0.3492(5) 0.037(4) Uani 1 1 d .
O2 O 0.2761(5) 0.0548(8) 0.3539(4) 0.035(4) Uani 1 1 d .
O3 O 0.3920(6) 0.0015(7) 0.3621(5) 0.038(4) Uani 1 1 d .
O4 O 0.3288(6) 0.0601(7) 0.4295(4) 0.033(4) Uani 1 1 d .
O5 O 0.2773(6) 0.1742(8) 0.3852(4) 0.035(4) Uani 1 1 d .
O6 O 0.3882(6) -0.1859(7) 0.2871(4) 0.035(4) Uani 1 1 d .
O7 O 0.3385(6) 0.0411(8) 0.2837(5) 0.040(4) Uani 1 1 d .
O8 O 0.2933(5) 0.2992(7) 0.4147(5) 0.033(4) Uani 1 1 d .
O9 O 0.3397(6) 0.1863(7) 0.4539(5) 0.038(4) Uani 1 1 d .
O10 O 0.2918(7) -0.2009(8) 0.3297(5) 0.049(5) Uani 1 1 d .
O11 O 0.4347(6) 0.1116(8) 0.3230(4) 0.039(4) Uani 1 1 d .
O12 O 0.4871(6) 0.0001(8) 0.3205(5) 0.044(4) Uani 1 1 d .
O13 O 0.1873(7) 0.2227(9) 0.4104(6) 0.054(5) Uani 1 1 d .
O14 O 0.4894(6) 0.2220(7) 0.4185(5) 0.045(5) Uani 1 1 d .
O15 O 0.4289(6) 0.1889(6) 0.4852(5) 0.038(4) Uani 1 1 d .
O16 O 0.4985(7) -0.0849(8) 0.2467(5) 0.046(4) Uani 1 1 d .
O17 O 0.2451(7) 0.0965(7) 0.2806(5) 0.042(4) Uani 1 1 d .
O18 O 0.3235(7) 0.3540(9) 0.5495(6) 0.060(5) Uani 1 1 d .
O19 O 0.3741(6) 0.0734(8) 0.4961(4) 0.038(4) Uani 1 1 d .
O20 O 0.2920(7) 0.1365(8) 0.5231(4) 0.047(5) Uani 1 1 d .
O21 O 0.2998(7) -0.1371(7) 0.2598(5) 0.043(4) Uani 1 1 d .
O22 O 0.4153(8) -0.1445(7) 0.2194(5) 0.055(5) Uani 1 1 d .
O23 O 0.3304(6) 0.1665(8) 0.3092(5) 0.040(4) Uani 1 1 d .
O24 O 0.3979(7) 0.4117(8) 0.4510(5) 0.050(5) Uani 1 1 d .
O25 O 0.2434(6) 0.1331(7) 0.4559(5) 0.040(4) Uani 1 1 d .
O26 O 0.5483(7) 0.1118(9) 0.3213(5) 0.058(5) Uani 1 1 d .
O27 O 0.2618(7) -0.0198(8) 0.1842(5) 0.051(5) Uani 1 1 d .
O28 O 0.4553(7) 0.2694(8) 0.5531(5) 0.047(5) Uani 1 1 d .
O29 O 0.5395(6) 0.1868(8) 0.4808(5) 0.047(5) Uani 1 1 d .
O30 O 0.2436(7) 0.2640(9) 0.4788(5) 0.053(5) Uani 1 1 d .
O31 O 0.2146(7) 0.3630(8) 0.5254(5) 0.054(5) Uani 1 1 d .
O32 O 0.5471(7) 0.1070(8) 0.4197(5) 0.050(5) Uani 1 1 d .
O33 O 0.3885(6) 0.3486(7) 0.3892(5) 0.042(4) Uani 1 1 d .
O34 O 0.4828(6) 0.3485(7) 0.4255(5) 0.043(4) Uani 1 1 d .
O35 O 0.3849(7) 0.1424(8) 0.5574(5) 0.048(5) Uani 1 1 d .
O36 O 0.4822(6) 0.0810(7) 0.4832(5) 0.042(4) Uani 1 1 d .
O37 O 0.4446(7) 0.0296(9) 0.5503(5) 0.049(5) Uani 1 1 d .
O38 O 0.4373(6) 0.1107(7) 0.4151(5) 0.039(4) Uani 1 1 d .
O39 O 0.5695(7) 0.2475(8) 0.5485(6) 0.056(5) Uani 1 1 d .
O40 O 0.5015(7) 0.3065(7) 0.4944(5) 0.055(5) Uani 1 1 d .
O41 O 0.4752(7) -0.1265(8) 0.3155(5) 0.048(5) Uani 1 1 d .
O42 O 0.4738(7) -0.0762(9) 0.3871(5) 0.059(5) Uani 1 1 d .
O43 O 0.3933(6) -0.0599(8) 0.2873(5) 0.043(4) Uani 1 1 d .
O44 O 0.3503(7) -0.0267(9) 0.2253(5) 0.050(5) Uani 1 1 d .
O45 O 0.3970(6) 0.2227(7) 0.3774(5) 0.040(4) Uani 1 1 d U
O46 O 0.5037(8) 0.4375(9) 0.4786(6) 0.068(6) Uani 1 1 d .
O47 O 0.4903(7) 0.1502(8) 0.5445(5) 0.048(5) Uani 1 1 d .
O48 O 0.3603(8) 0.2540(9) 0.5843(5) 0.064(6) Uani 1 1 d .
O49 O 0.3025(7) 0.4296(8) 0.4075(6) 0.056(5) Uani 1 1 d .
O50 O 0.4929(8) -0.2190(8) 0.2592(6) 0.065(6) Uani 1 1 d .
O51 O 0.2902(10) 0.0813(11) 0.1361(6) 0.082(7) Uani 1 1 d .
O52 O 0.2740(9) 0.2148(9) 0.2494(6) 0.071(6) Uani 1 1 d .
O53 O 0.5375(7) 0.0310(8) 0.2599(5) 0.054(5) Uani 1 1 d .
O54 O 0.4556(8) -0.0427(9) 0.1849(5) 0.057(5) Uani 1 1 d .
O55 O 0.3217(9) -0.1231(9) 0.1875(5) 0.064(6) Uani 1 1 d .
O56 O 0.3576(8) -0.0244(9) 0.1507(5) 0.059(5) Uani 1 1 d .
O57 O 0.1847(7) 0.0107(9) 0.3255(6) 0.055(5) Uani 1 1 d .
O58 O 0.3763(7) 0.1527(7) 0.2417(5) 0.047(5) Uani 1 1 d .
O59 O 0.3868(9) 0.0832(10) 0.1822(5) 0.069(6) Uani 1 1 d .
O60 O 0.2958(8) 0.0946(8) 0.2156(5) 0.053(5) Uani 1 1 d .
O61 O 0.4803(8) 0.2965(8) 0.3522(6) 0.058(5) Uani 1 1 d .
O62 O 0.4213(9) 0.3692(8) 0.5175(6) 0.067(6) Uani 1 1 d .
O63 O 0.3067(7) 0.3661(8) 0.4775(5) 0.050(5) Uani 1 1 d .
O64 O 0.2638(7) 0.2508(9) 0.5532(5) 0.054(5) Uani 1 1 d .
O65 O 0.2075(8) -0.1299(9) 0.2104(6) 0.070(6) Uani 1 1 d .
O66 O 0.2411(7) -0.0327(9) 0.2583(5) 0.059(5) Uani 1 1 d .
O67 O 0.4091(10) -0.1424(11) 0.1403(6) 0.090(7) Uani 1 1 d .
O68 O 0.5703(8) -0.0299(8) 0.1940(5) 0.061(6) Uani 1 1 d .
O69 O 0.4125(10) 0.3677(10) 0.5986(5) 0.081(7) Uani 1 1 d .
O70 O 0.1350(8) 0.1841(10) 0.3657(7) 0.091(8) Uani 1 1 d .
O71 O 0.1335(7) 0.0470(8) 0.3720(6) 0.062(6) Uani 1 1 d .
O72 O 0.3981(6) 0.2862(6) 0.4523(4) 0.030(4) Uani 1 1 d .
O73 O 0.3535(6) 0.2528(9) 0.5115(4) 0.045(5) Uani 1 1 d .
O74 O 0.2906(9) 0.1498(10) 0.6006(6) 0.073(6) Uani 1 1 d .
O75 O 0.2675(7) 0.0169(8) 0.4883(5) 0.057(5) Uani 1 1 d .
O76 O 0.4499(11) 0.1933(10) 0.1872(6) 0.090(8) Uani 1 1 d .
O77 O 0.4830(7) 0.1385(8) 0.2566(5) 0.051(5) Uani 1 1 d .
O78 O 0.2873(7) -0.0693(8) 0.3227(5) 0.052(5) Uani 1 1 d .
O79 O 0.4934(8) 0.0688(10) 0.1961(5) 0.069(6) Uani 1 1 d .
O80 O 0.4309(7) 0.0343(7) 0.2538(5) 0.047(5) Uani 1 1 d .
C1 C 0.2294(9) 0.1485(11) 0.3662(9) 0.048(8) Uani 1 1 d .
C2 C 0.2277(10) 0.0760(12) 0.3714(9) 0.050(8) Uani 1 1 d .
C3 C 0.1784(13) 0.1874(16) 0.3819(10) 0.064(9) Uani 1 1 d U
C4 C 0.1797(12) 0.0416(16) 0.3565(9) 0.061(9) Uani 1 1 d .
C5 C 0.6119(13) 0.8079(15) 0.2208(9) 0.070(9) Uani 1 1 d U
C6 C 0.653(2) 0.842(2) 0.1988(14) 0.123(16) Uani 1 1 d U
C7 C 0.3853(15) 0.9229(15) 0.4664(9) 0.075(10) Uani 1 1 d .
C8 C 0.3518(13) 0.8867(14) 0.4375(9) 0.070(10) Uani 1 1 d .
C9 C 0.473(3) 0.573(3) 0.4209(18) 0.19(2) Uani 1 1 d DU
C10 C 0.4978(15) 0.5204(17) 0.3976(11) 0.096(12) Uani 1 1 d DU
N1 N 0.5794(9) 0.7537(12) 0.2105(7) 0.064(7) Uani 1 1 d .
N2 N 0.6814(10) 0.7934(14) 0.1704(9) 0.088(10) Uani 1 1 d .
N3 N 0.4222(8) 0.9708(10) 0.4500(6) 0.047(6) Uani 1 1 d U
N4 N 0.3118(10) 0.9333(13) 0.4127(8) 0.076(8) Uani 1 1 d .
N5 N 0.422(3) 0.559(3) 0.4422(17) 0.25(2) Uani 1 1 d DU
N6 N 0.4585(13) 0.4722(12) 0.3831(11) 0.117(13) Uani 1 1 d D
O3W O 0.618(2) 0.268(3) 0.4269(14) 0.38(5) Uani 1 1 d U
O4W O 0.1361(15) 0.156(2) 0.4824(15) 0.26(3) Uani 1 1 d .
O5W O 0.5616(16) 0.8145(17) 0.3635(11) 0.169(14) Uani 1 1 d U
O6W O 0.397(2) 0.647(2) 0.2930(12) 0.55(9) Uani 1 1 d D
O7W O 0.3360(11) 0.7400(17) 0.2242(10) 0.153(13) Uani 1 1 d D
O1W O 0.5875(12) 0.2279(14) 0.3402(13) 0.175(17) Uani 1 1 d .
O2W O 0.3462(17) 0.495(2) 0.5111(12) 0.189(16) Uani 1 1 d U

loop_
_atom_site_aniso_label
_atom_site_aniso_U_11
_atom_site_aniso_U_22
_atom_site_aniso_U_33
_atom_site_aniso_U_23
_atom_site_aniso_U_13
_atom_site_aniso_U_12
W1 0.0320(5) 0.0412(6) 0.0352(6) 0.0049(5) 0.0033(5) 0.0092(5)
W2 0.0273(5) 0.0344(6) 0.0470(7) 0.0026(5) -0.0065(5) 0.0033(4)
W3 0.0433(6) 0.0382(6) 0.0384(6) 0.0037(5) -0.0093(5) 0.0099(5)
W4 0.0362(6) 0.0369(6) 0.0420(6) 0.0019(5) 0.0053(5) 0.0024(5)
W5 0.0325(6) 0.0404(6) 0.0343(6) 0.0049(5) 0.0033(5) 0.0017(5)
W6 0.0304(5) 0.0305(5) 0.0485(7) 0.0053(5) -0.0039(5) 0.0010(4)
W7 0.0570(7) 0.0405(6) 0.0353(6) 0.0037(5) -0.0084(6) 0.0151(5)
W8 0.0357(6) 0.0513(7) 0.0446(7) 0.0011(6) 0.0136(5) -0.0028(5)
W9 0.0484(7) 0.0496(7) 0.0412(7) -0.0076(6) -0.0015(6) 0.0177(5)
W10 0.0476(7) 0.0304(6) 0.0645(8) -0.0038(6) -0.0175(6) 0.0017(5)
W11 0.0376(6) 0.0344(6) 0.0481(7) 0.0031(5) -0.0051(5) 0.0084(5)
W12 0.0589(7) 0.0542(7) 0.0325(6) 0.0012(6) 0.0010(6) 0.0133(6)
W13 0.0664(8) 0.0485(7) 0.0458(7) -0.0129(6) -0.0175(6) 0.0137(6)
W14 0.0723(9) 0.0552(7) 0.0352(7) -0.0072(6) 0.0031(6) 0.0132(6)
W15 0.0876(10) 0.0536(7) 0.0317(6) 0.0000(6) -0.0093(7) 0.0161(7)
W16 0.0447(7) 0.0397(6) 0.0617(8) -0.0037(6) -0.0258(6) 0.0067(5)
W17 0.0529(7) 0.0527(7) 0.0443(7) -0.0112(6) -0.0101(6) 0.0064(6)
W18 0.0425(6) 0.0416(6) 0.0466(7) -0.0007(5) 0.0102(6) 0.0119(5)
W19 0.0549(7) 0.0610(8) 0.0531(8) 0.0012(6) 0.0275(6) 0.0005(6)
W20 0.0810(9) 0.0493(7) 0.0373(7) 0.0070(6) 0.0154(7) -0.0042(6)
P1 0.024(3) 0.026(3) 0.021(3) 0.003(3) 0.006(3) 0.009(2)
P2 0.018(3) 0.013(3) 0.019(3) 0.000(2) -0.004(2) 0.008(2)
Fe1 0.0276(18) 0.038(2) 0.040(2) -0.0054(17) -0.0111(17) 0.0086(15)
Fe2 0.0278(18) 0.0328(18) 0.0278(18) -0.0052(16) 0.0035(16) 0.0025(14)
Ce1 0.0250(7) 0.0331(7) 0.0334(8) 0.0020(6) 0.0006(6) 0.0026(6)
O1 0.035(9) 0.031(9) 0.044(10) 0.005(8) -0.008(8) 0.005(7)
O2 0.015(8) 0.073(12) 0.018(8) -0.017(8) 0.000(7) 0.020(8)
O3 0.038(9) 0.030(9) 0.046(11) -0.007(8) -0.004(8) 0.013(7)
O4 0.042(9) 0.040(9) 0.016(8) 0.007(7) 0.000(7) -0.003(8)
O5 0.022(8) 0.058(11) 0.025(9) -0.013(8) -0.003(7) 0.007(8)
O6 0.032(9) 0.040(9) 0.035(10) -0.011(8) 0.004(8) -0.006(7)
O7 0.022(8) 0.054(11) 0.043(10) 0.002(9) -0.001(8) -0.005(8)
O8 0.013(7) 0.040(9) 0.047(10) -0.003(8) -0.002(7) 0.008(7)
O9 0.034(9) 0.041(10) 0.041(10) 0.003(8) -0.005(8) 0.013(8)
O10 0.059(12) 0.040(10) 0.047(11) 0.008(9) -0.002(10) -0.019(9)
O11 0.021(8) 0.055(11) 0.040(10) 0.023(9) 0.010(8) 0.011(7)
O12 0.040(10) 0.050(11) 0.043(11) 0.018(9) 0.002(9) 0.000(8)
O13 0.039(10) 0.059(12) 0.062(13) 0.007(11) 0.007(10) -0.006(9)
O14 0.016(8) 0.044(10) 0.074(13) -0.010(10) -0.005(9) -0.005(7)
O15 0.043(10) 0.017(8) 0.053(11) 0.010(8) -0.009(9) 0.003(7)
O16 0.038(10) 0.059(11) 0.041(10) 0.018(9) 0.017(9) 0.004(9)
O17 0.045(10) 0.032(9) 0.049(11) 0.003(8) -0.011(9) 0.002(8)
O18 0.046(11) 0.069(13) 0.065(14) -0.001(11) -0.010(10) 0.030(10)
O19 0.039(10) 0.053(10) 0.024(9) -0.006(8) -0.024(8) -0.001(8)
O20 0.067(12) 0.058(11) 0.016(9) 0.012(8) 0.001(9) 0.004(10)
O21 0.050(11) 0.027(9) 0.052(11) -0.002(8) 0.001(9) -0.013(8)
O22 0.076(13) 0.030(10) 0.060(13) -0.007(9) -0.009(11) -0.001(9)
O23 0.036(9) 0.045(10) 0.040(10) 0.003(9) 0.005(8) -0.002(8)
O24 0.053(11) 0.040(10) 0.058(12) 0.007(9) -0.022(10) 0.010(9)
O25 0.029(9) 0.047(10) 0.044(11) 0.016(9) 0.004(8) 0.011(8)
O26 0.049(12) 0.070(13) 0.056(13) -0.013(11) 0.023(10) -0.016(10)
O27 0.050(11) 0.063(12) 0.040(11) -0.009(9) -0.024(9) 0.032(9)
O28 0.052(11) 0.058(11) 0.032(10) -0.013(9) -0.019(9) 0.023(9)
O29 0.019(8) 0.057(11) 0.066(13) -0.011(10) -0.014(9) 0.004(8)
O30 0.045(11) 0.079(14) 0.036(10) 0.008(10) 0.002(9) 0.014(10)
O31 0.049(11) 0.056(12) 0.056(12) -0.018(10) 0.004(10) 0.015(9)
O32 0.047(11) 0.048(11) 0.054(12) -0.010(9) 0.003(10) -0.003(9)
O33 0.031(9) 0.039(10) 0.057(12) 0.016(9) -0.002(9) 0.007(7)
O34 0.028(9) 0.041(10) 0.060(12) -0.005(9) -0.016(9) -0.021(7)
O35 0.050(11) 0.052(11) 0.041(11) -0.002(9) -0.005(9) 0.005(9)
O36 0.040(10) 0.026(9) 0.060(12) 0.012(8) -0.015(9) -0.002(7)
O37 0.045(11) 0.066(12) 0.037(10) 0.005(9) -0.004(9) 0.006(9)
O38 0.027(9) 0.039(9) 0.049(11) -0.018(8) -0.007(8) 0.007(7)
O39 0.047(11) 0.042(10) 0.079(14) -0.009(10) -0.040(11) 0.016(8)
O40 0.064(12) 0.029(9) 0.072(14) -0.002(9) -0.035(11) -0.001(9)
O41 0.049(11) 0.039(10) 0.055(12) -0.008(9) -0.007(10) 0.010(8)
O42 0.051(12) 0.064(12) 0.060(13) 0.010(10) -0.030(10) 0.032(10)
O43 0.034(10) 0.055(11) 0.041(11) 0.011(9) 0.012(8) 0.001(8)
O44 0.050(11) 0.067(12) 0.031(10) -0.018(9) -0.003(9) 0.002(9)
O45 0.039(7) 0.025(7) 0.057(8) 0.012(6) 0.004(7) -0.008(6)
O46 0.056(12) 0.047(11) 0.100(17) -0.010(12) -0.023(12) -0.007(10)
O47 0.066(12) 0.045(10) 0.033(10) -0.003(8) -0.020(9) 0.009(9)
O48 0.073(14) 0.073(13) 0.046(12) -0.012(11) -0.043(11) 0.032(11)
O49 0.061(12) 0.034(10) 0.075(14) -0.003(10) 0.000(11) 0.020(9)
O50 0.071(13) 0.044(11) 0.079(15) -0.005(11) 0.017(12) 0.040(10)
O51 0.109(19) 0.089(16) 0.048(13) -0.002(12) -0.019(13) 0.027(14)
O52 0.108(17) 0.056(12) 0.048(12) -0.005(10) -0.015(12) 0.032(12)
O53 0.048(11) 0.061(12) 0.053(12) 0.011(10) 0.030(10) 0.017(9)
O54 0.077(14) 0.069(13) 0.024(9) 0.008(9) 0.033(10) 0.013(11)
O55 0.101(16) 0.055(12) 0.036(11) -0.032(10) -0.013(11) 0.028(11)
O56 0.077(14) 0.070(13) 0.030(10) 0.010(10) -0.009(10) 0.003(11)
O57 0.038(11) 0.077(14) 0.052(13) -0.020(11) -0.009(10) 0.011(10)
O58 0.060(11) 0.038(10) 0.042(11) -0.004(8) 0.002(9) -0.024(9)
O59 0.097(17) 0.075(14) 0.035(11) -0.001(11) 0.014(11) -0.002(12)
O60 0.071(13) 0.040(10) 0.046(11) 0.006(9) -0.013(10) 0.026(9)
O61 0.056(12) 0.045(11) 0.072(14) 0.002(10) -0.005(11) -0.004(9)
O62 0.090(15) 0.035(10) 0.078(15) -0.005(10) -0.051(13) 0.013(10)
O63 0.055(12) 0.041(10) 0.053(12) 0.004(9) 0.008(10) 0.011(9)
O64 0.042(11) 0.063(12) 0.057(12) 0.000(10) 0.010(10) 0.015(9)
O65 0.078(15) 0.057(12) 0.075(15) -0.016(11) -0.027(12) -0.024(11)
O66 0.042(11) 0.087(14) 0.048(12) 0.018(11) -0.010(9) -0.013(10)
O67 0.12(2) 0.084(16) 0.070(16) -0.001(13) 0.014(15) 0.027(15)
O68 0.065(13) 0.048(11) 0.071(14) -0.007(10) 0.053(11) -0.007(10)
O69 0.13(2) 0.071(14) 0.042(12) -0.026(11) -0.019(13) 0.022(14)
O70 0.051(13) 0.078(15) 0.14(2) -0.026(15) -0.060(15) 0.030(11)
O71 0.020(9) 0.054(12) 0.110(18) -0.027(12) 0.015(11) -0.009(8)
O72 0.035(9) 0.023(8) 0.032(9) 0.013(7) -0.002(8) 0.008(7)
O73 0.023(9) 0.088(13) 0.025(9) -0.030(10) -0.013(7) 0.007(9)
O74 0.093(16) 0.074(14) 0.051(13) 0.009(11) 0.004(12) 0.030(13)
O75 0.050(12) 0.054(12) 0.067(14) 0.010(10) 0.009(10) -0.004(9)
O76 0.16(2) 0.067(14) 0.048(13) 0.001(12) 0.017(15) 0.026(15)
O77 0.066(12) 0.054(11) 0.034(10) -0.004(9) 0.021(10) 0.004(9)
O78 0.040(10) 0.045(11) 0.071(14) -0.001(10) 0.003(10) 0.004(8)
O79 0.075(14) 0.089(15) 0.042(12) 0.018(11) 0.033(11) 0.010(12)
O80 0.075(13) 0.022(8) 0.043(11) 0.006(8) 0.007(10) 0.005(8)
C1 0.016(12) 0.031(14) 0.10(2) -0.007(15) 0.016(14) 0.010(10)
C2 0.023(13) 0.038(15) 0.09(2) -0.010(15) -0.015(14) -0.009(11)
C3 0.057(11) 0.071(12) 0.064(12) 0.003(9) 0.002(9) 0.007(9)
C4 0.045(19) 0.08(2) 0.06(2) 0.030(19) -0.007(17) -0.019(16)
C5 0.070(12) 0.066(12) 0.074(12) -0.023(9) 0.007(9) -0.005(9)
C6 0.124(18) 0.123(18) 0.123(18) -0.011(10) 0.007(10) -0.004(10)
C7 0.10(3) 0.06(2) 0.06(2) -0.031(18) 0.00(2) -0.021(19)
C8 0.08(2) 0.055(19) 0.08(2) 0.023(18) -0.03(2) -0.009(17)
C9 0.19(2) 0.19(2) 0.19(2) 0.000(10) 0.000(10) -0.002(10)
C10 0.104(15) 0.093(14) 0.091(14) -0.005(9) -0.004(10) -0.006(10)
N1 0.048(14) 0.077(17) 0.068(17) 0.040(15) 0.028(13) -0.012(13)
N2 0.038(14) 0.10(2) 0.12(3) 0.02(2) -0.009(17) -0.014(14)
N3 0.039(9) 0.052(9) 0.050(9) -0.022(8) 0.001(8) -0.015(7)
N4 0.051(16) 0.10(2) 0.075(19) -0.015(17) 0.014(15) -0.021(15)
N5 0.29(4) 0.25(4) 0.21(4) 0.02(3) -0.04(3) 0.00(3)
N6 0.11(3) 0.049(18) 0.19(4) 0.01(2) -0.04(3) 0.002(17)
O3W 0.33(6) 0.56(10) 0.23(5) 0.28(6) -0.14(5) -0.32(7)
O4W 0.14(3) 0.24(4) 0.40(7) 0.23(5) 0.17(4) 0.08(3)
O5W 0.170(16) 0.167(16) 0.170(16) -0.002(10) -0.024(10) 0.013(10)
O6W 0.43(10) 0.34(8) 0.87(18) -0.42(11) 0.46(12) -0.16(7)
O7W 0.074(19) 0.18(3) 0.20(4) 0.02(3) 0.02(2) 0.03(2)
O1W 0.09(2) 0.10(2) 0.34(5) -0.03(3) 0.09(3) -0.003(17)
O2W 0.187(18) 0.185(18) 0.195(18) 0.000(10) 0.001(10) 0.010(10)

loop_
_atom_type_symbol
_atom_type_description
_atom_type_scat_dispersion_real
_atom_type_scat_dispersion_imag
_atom_type_scat_source
C C 0.0033 0.0016 'International Tables Vol C Tables 4.2.6.8 and 6.1.1.4'
Ce Ce -0.2486 2.6331 'International Tables Vol C Tables 4.2.6.8 and 6.1.1.4'
Fe Fe 0.3463 0.8444 'International Tables Vol C Tables 4.2.6.8 and 6.1.1.4'
N N 0.0061 0.0033 'International Tables Vol C Tables 4.2.6.8 and 6.1.1.4'
O O 0.0106 0.0060 'International Tables Vol C Tables 4.2.6.8 and 6.1.1.4'
P P 0.1023 0.0942 'International Tables Vol C Tables 4.2.6.8 and 6.1.1.4'
W W -0.8490 6.8722 'International Tables Vol C Tables 4.2.6.8 and 6.1.1.4'
H H 0.0000 0.0000 'International Tables Vol C Tables 4.2.6.8 and 6.1.1.4'

loop_
_geom_angle_atom_site_label_1
_geom_angle_atom_site_label_2
_geom_angle_atom_site_label_3
_geom_angle
O42 W1 O3 102.1(8)
O42 W1 O12 102.2(8)
O3 W1 O12 96.2(7)
O42 W1 O1 99.9(8)
O3 W1 O1 90.0(7)
O12 W1 O1 155.2(7)
O42 W1 O41 93.2(8)
O3 W1 O41 164.0(7)
O12 W1 O41 84.9(7)
O1 W1 O41 82.9(7)
O42 W1 O43 165.4(7)
O3 W1 O43 90.6(6)
O12 W1 O43 83.4(6)
O1 W1 O43 72.5(6)
O41 W1 O43 73.7(6)
O32 W2 O38 103.8(8)
O32 W2 O14 102.5(8)
O38 W2 O14 92.4(7)
O32 W2 O36 102.4(8)
O38 W2 O36 94.5(7)
O14 W2 O36 151.7(7)
O32 W2 O29 94.7(7)
O38 W2 O29 161.5(6)
O14 W2 O29 82.7(7)
O36 W2 O29 82.0(7)
O32 W2 O15 167.0(7)
O38 W2 O15 88.4(6)
O14 W2 O15 81.0(6)
O36 W2 O15 71.8(6)
O29 W2 O15 73.2(6)
O37 W3 O19 101.6(8)
O37 W3 O47 100.6(8)
O19 W3 O47 157.8(7)
O37 W3 O35 101.6(8)
O19 W3 O35 88.5(7)
O47 W3 O35 86.7(7)
O37 W3 O36 99.7(7)
O19 W3 O36 90.7(7)
O47 W3 O36 86.0(7)
O35 W3 O36 158.4(7)
O37 W3 O15 172.6(7)
O19 W3 O15 81.1(6)
O47 W3 O15 76.9(6)
O35 W3 O15 85.3(6)
O36 W3 O15 73.3(6)
O10 W4 O78 103.2(8)
O10 W4 O1 100.6(7)
O78 W4 O1 91.5(7)
O10 W4 O21 102.1(7)
O78 W4 O21 91.3(8)
O1 W4 O21 155.8(7)
O10 W4 O6 99.9(8)
O78 W4 O6 156.9(7)
O1 W4 O6 84.3(6)
O21 W4 O6 83.8(7)
O10 W4 O43 169.5(7)
O78 W4 O43 84.1(7)
O1 W4 O43 71.3(6)
O21 W4 O43 85.1(6)
O6 W4 O43 73.0(6)
O75 W5 O4 101.1(8)
O75 W5 O25 102.2(8)
O4 W5 O25 99.7(7)
O75 W5 O19 100.6(8)
O4 W5 O19 87.4(7)
O25 W5 O19 154.4(7)
O75 W5 O20 97.3(8)
O4 W5 O20 158.9(7)
O25 W5 O20 86.5(7)
O19 W5 O20 79.0(7)
O75 W5 O9 176.1(7)
O4 W5 O9 81.7(6)
O25 W5 O9 74.6(6)
O19 W5 O9 82.2(6)
O20 W5 O9 80.5(6)
O61 W6 O45 102.9(8)
O61 W6 O14 103.9(8)
O45 W6 O14 94.1(7)
O61 W6 O33 100.3(8)
O45 W6 O33 91.3(7)
O14 W6 O33 153.3(7)
O61 W6 O34 96.8(8)
O45 W6 O34 159.9(7)
O14 W6 O34 84.5(7)
O33 W6 O34 81.7(7)
O61 W6 O72 166.1(7)
O45 W6 O72 88.8(6)
O14 W6 O72 82.2(6)
O33 W6 O72 71.8(6)
O34 W6 O72 71.1(6)
O52 W7 O23 100.4(8)
O52 W7 O17 104.1(9)
O23 W7 O17 99.3(7)
O52 W7 O58 98.7(9)
O23 W7 O58 89.4(7)
O17 W7 O58 153.6(7)
O52 W7 O60 97.9(8)
O23 W7 O60 158.8(7)
O17 W7 O60 86.4(8)
O58 W7 O60 77.4(7)
O52 W7 O7 177.1(8)
O23 W7 O7 81.9(6)
O17 W7 O7 73.6(6)
O58 W7 O7 83.1(6)
O60 W7 O7 80.2(6)
O26 W8 O11 105.7(8)
O26 W8 O12 100.4(8)
O11 W8 O12 93.5(7)
O26 W8 O77 103.5(9)
O11 W8 O77 94.3(7)
O12 W8 O77 151.7(7)
O26 W8 O53 94.0(8)
O11 W8 O53 160.3(8)
O12 W8 O53 80.7(7)
O77 W8 O53 82.8(7)
O26 W8 O80 165.1(7)
O11 W8 O80 88.8(7)
O12 W8 O80 81.8(6)
O77 W8 O80 71.2(7)
O53 W8 O80 71.7(7)
O31 W9 O30 103.9(8)
O31 W9 O63 103.3(8)
O30 W9 O63 91.6(8)
O31 W9 O64 100.3(8)
O30 W9 O64 91.9(8)
O63 W9 O64 154.5(7)
O31 W9 O18 98.8(8)
O30 W9 O18 157.4(7)
O63 W9 O18 84.2(8)
O64 W9 O18 82.9(8)
O31 W9 O73 168.1(7)
O30 W9 O73 86.1(6)
O63 W9 O73 82.5(7)
O64 W9 O73 72.5(6)
O18 W9 O73 71.3(6)
O46 W10 O34 99.8(9)
O46 W10 O62 104.2(9)
O34 W10 O62 155.9(7)
O46 W10 O24 102.9(8)
O34 W10 O24 89.8(8)
O62 W10 O24 86.6(8)
O46 W10 O40 102.1(8)
O34 W10 O40 90.3(8)
O62 W10 O40 83.0(8)
O24 W10 O40 154.5(7)
O46 W10 O72 170.9(8)
O34 W10 O72 72.9(6)
O62 W10 O72 83.3(6)
O24 W10 O72 72.0(6)
O40 W10 O72 83.7(6)
O49 W11 O8 102.7(8)
O49 W11 O33 100.8(8)
O8 W11 O33 93.1(7)
O49 W11 O63 101.9(8)
O8 W11 O63 90.2(7)
O33 W11 O63 155.7(7)
O49 W11 O24 100.4(8)
O8 W11 O24 156.9(6)
O33 W11 O24 83.3(7)
O63 W11 O24 84.2(8)
O49 W11 O72 170.6(7)
O8 W11 O72 84.6(6)
O33 W11 O72 72.6(6)
O63 W11 O72 83.8(6)
O24 W11 O72 72.6(6)
O74 W12 O20 104.0(9)
O74 W12 O64 101.2(9)
O20 W12 O64 93.9(8)
O74 W12 O35 100.4(9)
O20 W12 O35 87.9(8)
O64 W12 O35 157.2(8)
O74 W12 O48 101.0(10)
O20 W12 O48 154.7(8)
O64 W12 O48 84.6(7)
O35 W12 O48 84.1(7)
O74 W12 O73 170.5(8)
O20 W12 O73 84.5(6)
O64 W12 O73 73.8(7)
O35 W12 O73 83.8(6)
O48 W12 O73 70.8(7)
O69 W13 O48 101.3(9)
O69 W13 O18 102.6(10)
O48 W13 O18 88.7(8)
O69 W13 O28 102.3(9)
O48 W13 O28 87.9(8)
O18 W13 O28 155.1(8)
O69 W13 O62 103.5(9)
O48 W13 O62 155.0(7)
O18 W13 O62 88.6(8)
O28 W13 O62 84.2(8)
O69 W13 O73 171.9(9)
O48 W13 O73 72.2(7)
O18 W13 O73 72.8(7)
O28 W13 O73 82.6(6)
O62 W13 O73 83.3(7)
O67 W14 O55 102.2(10)
O67 W14 O22 101.2(9)
O55 W14 O22 87.7(8)
O67 W14 O56 100.7(9)
O55 W14 O56 87.8(8)
O22 W14 O56 158.1(7)
O67 W14 O54 102.5(10)
O55 W14 O54 155.3(7)
O22 W14 O54 86.4(7)
O56 W14 O54 88.8(8)
O67 W14 O44 171.4(9)
O55 W14 O44 71.2(6)
O22 W14 O44 84.3(7)
O56 W14 O44 73.9(7)
O54 W14 O44 84.4(6)
O51 W15 O60 104.8(9)
O51 W15 O59 104.8(10)
O60 W15 O59 85.0(8)
O51 W15 O27 99.8(9)
O60 W15 O27 94.1(8)
O59 W15 O27 154.8(7)
O51 W15 O56 99.4(9)
O60 W15 O56 155.5(7)
O59 W15 O56 85.6(8)
O27 W15 O56 85.0(7)
O51 W15 O44 169.1(9)
O60 W15 O44 83.4(6)
O59 W15 O44 82.8(7)
O27 W15 O44 72.1(6)
O56 W15 O44 73.0(6)
O39 W16 O29 102.5(8)
O39 W16 O40 102.6(8)
O29 W16 O40 92.4(8)
O39 W16 O28 101.9(8)
O29 W16 O28 155.6(6)
O40 W16 O28 81.6(8)
O39 W16 O47 100.5(8)
O29 W16 O47 88.9(7)
O40 W16 O47 156.0(7)
O28 W16 O47 87.3(8)
O39 W16 O15 171.5(6)
O29 W16 O15 73.2(6)
O40 W16 O15 85.0(6)
O28 W16 O15 82.7(6)
O47 W16 O15 72.4(6)
O65 W17 O66 103.1(9)
O65 W17 O27 100.7(9)
O66 W17 O27 92.5(8)
O65 W17 O21 102.5(8)
O66 W17 O21 89.2(8)
O27 W17 O21 155.7(7)
O65 W17 O55 102.0(9)
O66 W17 O55 154.8(8)
O27 W17 O55 83.8(7)
O21 W17 O55 84.4(7)
O65 W17 O44 169.2(8)
O66 W17 O44 86.2(7)
O27 W17 O44 73.1(7)
O21 W17 O44 82.8(6)
O55 W17 O44 68.9(7)
O50 W18 O6 102.6(8)
O50 W18 O41 101.4(8)
O6 W18 O41 89.5(7)
O50 W18 O22 101.8(9)
O6 W18 O22 88.0(7)
O41 W18 O22 156.7(7)
O50 W18 O16 102.2(8)
O6 W18 O16 155.2(7)
O41 W18 O16 88.0(8)
O22 W18 O16 84.6(8)
O50 W18 O43 171.0(8)
O6 W18 O43 72.2(6)
O41 W18 O43 71.7(6)
O22 W18 O43 85.5(6)
O16 W18 O43 83.6(6)
O68 W19 O53 101.5(8)
O68 W19 O16 102.5(8)
O53 W19 O16 90.7(8)
O68 W19 O79 100.8(8)
O53 W19 O79 88.8(8)
O16 W19 O79 156.4(7)
O68 W19 O54 102.8(8)
O53 W19 O54 155.6(7)
O16 W19 O54 86.6(8)
O79 W19 O54 84.2(9)
O68 W19 O80 170.1(7)
O53 W19 O80 71.7(6)
O16 W19 O80 85.1(6)
O79 W19 O80 72.3(6)
O54 W19 O80 83.9(6)
O76 W20 O59 102.3(10)
O76 W20 O58 101.7(9)
O59 W20 O58 87.0(8)
O76 W20 O77 102.1(10)
O59 W20 O77 155.6(8)
O58 W20 O77 89.4(7)
O76 W20 O79 102.2(9)
O59 W20 O79 89.1(9)
O58 W20 O79 156.1(7)
O77 W20 O79 84.5(8)
O76 W20 O80 171.4(10)
O59 W20 O80 85.5(7)
O58 W20 O80 82.2(6)
O77 W20 O80 70.1(7)
O79 W20 O80 74.0(7)
O7 P1 O43 109.7(9)
O7 P1 O80 108.6(9)
O43 P1 O80 107.4(9)
O7 P1 O44 109.8(9)
O43 P1 O44 110.1(10)
O80 P1 O44 111.2(10)
O15 P2 O73 109.8(9)
O15 P2 O72 109.7(8)
O73 P2 O72 108.1(10)
O15 P2 O9 107.8(8)
O73 P2 O9 109.6(9)
O72 P2 O9 111.9(9)
O57 Fe1 O78 101.0(8)
O57 Fe1 O2 84.0(7)
O78 Fe1 O2 92.7(7)
O57 Fe1 O66 94.8(8)
O78 Fe1 O66 84.8(8)
O2 Fe1 O66 177.0(8)
O57 Fe1 O17 91.4(8)
O78 Fe1 O17 167.1(8)
O2 Fe1 O17 92.2(7)
O66 Fe1 O17 90.6(7)
O57 Fe1 O7 166.1(7)
O78 Fe1 O7 91.9(7)
O2 Fe1 O7 90.3(6)
O66 Fe1 O7 91.5(7)
O17 Fe1 O7 76.1(7)
O5 Fe2 O13 84.0(7)
O5 Fe2 O8 95.0(7)
O13 Fe2 O8 103.0(7)
O5 Fe2 O30 179.4(8)
O13 Fe2 O30 95.7(8)
O8 Fe2 O30 85.6(7)
O5 Fe2 O25 89.1(7)
O13 Fe2 O25 90.3(7)
O8 Fe2 O25 166.4(6)
O30 Fe2 O25 90.4(7)
O5 Fe2 O9 89.0(6)
O13 Fe2 O9 164.5(7)
O8 Fe2 O9 91.3(6)
O30 Fe2 O9 91.2(7)
O25 Fe2 O9 75.8(6)
O11 Ce1 O5 140.4(5)
O11 Ce1 O2 117.2(5)
O5 Ce1 O2 67.4(5)
O11 Ce1 O45 79.8(5)
O5 Ce1 O45 78.3(5)
O2 Ce1 O45 142.2(5)
O11 Ce1 O38 83.0(5)
O5 Ce1 O38 119.7(5)
O2 Ce1 O38 140.3(5)
O45 Ce1 O38 71.1(5)
O11 Ce1 O3 71.5(5)
O5 Ce1 O3 140.1(5)
O2 Ce1 O3 76.3(5)
O45 Ce1 O3 140.8(5)
O38 Ce1 O3 79.1(5)
O11 Ce1 O23 69.6(5)
O5 Ce1 O23 73.9(5)
O2 Ce1 O23 77.5(5)
O45 Ce1 O23 78.0(5)
O38 Ce1 O23 141.8(5)
O3 Ce1 O23 114.5(5)
O11 Ce1 O4 141.8(5)
O5 Ce1 O4 77.7(5)
O2 Ce1 O4 73.2(5)
O45 Ce1 O4 115.4(5)
O38 Ce1 O4 71.0(5)
O3 Ce1 O4 76.4(5)
O23 Ce1 O4 145.1(5)
W4 O1 W1 124.6(8)
C2 O2 Fe1 110.2(13)
C2 O2 Ce1 116.5(13)
Fe1 O2 Ce1 126.5(7)
W1 O3 Ce1 153.5(9)
W5 O4 Ce1 135.8(8)
C1 O5 Fe2 113.9(13)
C1 O5 Ce1 111.8(12)
Fe2 O5 Ce1 127.7(7)
W18 O6 W4 127.0(8)
P1 O7 Fe1 125.2(9)
P1 O7 W7 128.4(9)
Fe1 O7 W7 90.8(6)
W11 O8 Fe2 146.6(9)
P2 O9 Fe2 124.8(9)
P2 O9 W5 128.2(9)
Fe2 O9 W5 91.3(6)
W8 O11 Ce1 158.0(8)
W8 O12 W1 143.2(9)
C3 O13 Fe2 115.5(19)
W6 O14 W2 146.1(8)
P2 O15 W3 128.5(9)
P2 O15 W2 127.4(9)
W3 O15 W2 89.9(5)
P2 O15 W16 123.5(8)
W3 O15 W16 86.2(5)
W2 O15 W16 88.2(5)
W19 O16 W18 152.8(10)
W7 O17 Fe1 118.5(8)
W13 O18 W9 126.9(10)
W3 O19 W5 154.7(9)
W12 O20 W5 154.6(10)
W4 O21 W17 145.2(9)
W18 O22 W14 150.8(9)
W7 O23 Ce1 137.6(8)
W10 O24 W11 126.7(9)
W5 O25 Fe2 117.8(8)
W17 O27 W15 125.3(8)
W13 O28 W16 153.6(9)
W16 O29 W2 125.4(8)
W9 O30 Fe2 144.8(10)
W11 O33 W6 125.2(8)
W10 O34 W6 126.3(8)
W12 O35 W3 146.2(10)
W3 O36 W2 125.0(8)
W2 O38 Ce1 157.9(9)
W16 O40 W10 155.7(11)
W18 O41 W1 123.8(8)
P1 O43 W1 127.6(10)
P1 O43 W4 123.7(9)
W1 O43 W4 91.4(5)
P1 O43 W18 124.4(9)
W1 O43 W18 90.6(5)
W4 O43 W18 87.8(5)
P1 O44 W17 125.4(10)
P1 O44 W14 127.2(10)
W17 O44 W14 90.7(6)
P1 O44 W15 123.7(10)
W17 O44 W15 89.4(6)
W14 O44 W15 89.1(5)
W6 O45 Ce1 155.8(8)
W3 O47 W16 124.4(8)
W13 O48 W12 128.2(9)
W19 O53 W8 125.9(9)
W19 O54 W14 149.1(9)
W14 O55 W17 129.1(9)
W14 O56 W15 123.9(9)
C4 O57 Fe1 112.5(18)
W20 O58 W7 154.6(9)
W20 O59 W15 149.8(11)
W15 O60 W7 157.7(10)
W10 O62 W13 151.7(10)
W9 O63 W11 145.2(10)
W12 O64 W9 124.8(9)
W17 O66 Fe1 146.3(10)
P2 O72 W6 125.2(8)
P2 O72 W11 124.7(8)
W6 O72 W11 90.1(5)
P2 O72 W10 127.3(8)
W6 O72 W10 89.5(5)
W11 O72 W10 88.5(4)
P2 O73 W12 125.1(10)
P2 O73 W9 125.0(8)
W12 O73 W9 88.7(5)
P2 O73 W13 128.4(9)
W12 O73 W13 88.5(5)
W9 O73 W13 88.9(5)
W8 O77 W20 127.3(9)
W4 O78 Fe1 145.4(11)
W19 O79 W20 126.0(9)
P1 O80 W8 127.5(9)
P1 O80 W20 124.7(10)
W8 O80 W20 91.4(5)
P1 O80 W19 123.8(8)
W8 O80 W19 90.5(6)
W20 O80 W19 87.6(5)
O5 C1 C2 109(2)
O5 C1 C3 106(2)
C2 C1 C3 117(2)
O2 C2 C4 111(2)
O2 C2 C1 104(2)
C4 C2 C1 118(2)
O70 C3 O13 124(3)
O70 C3 C1 120(3)
O13 C3 C1 116(3)
O71 C4 O57 120(3)
O71 C4 C2 121(3)
O57 C4 C2 119(3)
N1 C5 C6 129(3)
C5 C6 N2 109(3)
N3 C7 C8 114(3)
C7 C8 N4 113(2)
N5 C9 C10 118(5)
N6 C10 C9 115(4)

loop_
_geom_bond_atom_site_label_1
_geom_bond_atom_site_label_2
_geom_bond_distance
W1 O42 1.750(16)
W1 O3 1.764(14)
W1 O12 1.941(16)
W1 O1 1.969(15)
W1 O41 2.031(16)
W1 O43 2.353(17)
W2 O32 1.659(17)
W2 O38 1.765(15)
W2 O14 1.925(17)
W2 O36 1.944(16)
W2 O29 2.062(16)
W2 O15 2.461(16)
W3 O37 1.689(17)
W3 O19 1.852(14)
W3 O47 1.915(17)
W3 O35 1.915(17)
W3 O36 1.934(18)
W3 O15 2.405(14)
W4 O10 1.723(16)
W4 O78 1.820(17)
W4 O1 1.908(16)
W4 O21 1.912(17)
W4 O6 1.962(15)
W4 O43 2.445(16)
W5 O75 1.736(17)
W5 O4 1.794(15)
W5 O25 1.812(14)
W5 O19 2.003(14)
W5 O20 2.070(16)
W5 O9 2.423(16)
W6 O61 1.69(2)
W6 O45 1.775(15)
W6 O14 1.905(17)
W6 O33 1.978(15)
W6 O34 2.068(15)
W6 O72 2.428(15)
W7 O52 1.755(18)
W7 O23 1.799(17)
W7 O17 1.810(17)
W7 O58 1.983(17)
W7 O60 2.015(18)
W7 O7 2.407(16)
W8 O26 1.724(18)
W8 O11 1.769(15)
W8 O12 1.898(16)
W8 O77 1.908(17)
W8 O53 2.058(16)
W8 O80 2.394(18)
W9 O31 1.705(16)
W9 O30 1.789(19)
W9 O63 1.896(17)
W9 O64 1.966(18)
W9 O18 1.986(19)
W9 O73 2.461(15)
W10 O46 1.710(18)
W10 O34 1.825(18)
W10 O62 1.88(2)
W10 O24 1.896(16)
W10 O40 1.900(16)
W10 O72 2.505(15)
W11 O49 1.707(16)
W11 O8 1.827(15)
W11 O33 1.904(17)
W11 O63 1.923(18)
W11 O24 1.966(17)
W11 O72 2.439(13)
W12 O74 1.70(2)
W12 O20 1.809(17)
W12 O64 1.907(17)
W12 O35 1.912(17)
W12 O48 1.973(19)
W12 O73 2.446(18)
W13 O69 1.720(19)
W13 O48 1.84(2)
W13 O18 1.874(16)
W13 O28 1.902(16)
W13 O62 1.95(2)
W13 O73 2.469(15)
W14 O67 1.71(2)
W14 O55 1.82(2)
W14 O22 1.924(18)
W14 O56 1.928(18)
W14 O54 1.95(2)
W14 O44 2.436(16)
W15 O51 1.73(2)
W15 O60 1.849(18)
W15 O59 1.90(2)
W15 O27 1.941(19)
W15 O56 1.957(19)
W15 O44 2.454(18)
W16 O39 1.729(16)
W16 O29 1.882(17)
W16 O40 1.892(17)
W16 O28 1.927(16)
W16 O47 1.936(17)
W16 O15 2.576(16)
W17 O65 1.745(18)
W17 O66 1.81(2)
W17 O27 1.921(18)
W17 O21 1.924(17)
W17 O55 2.003(18)
W17 O44 2.421(18)
W18 O50 1.745(15)
W18 O6 1.888(15)
W18 O41 1.901(17)
W18 O22 1.913(19)
W18 O16 1.923(16)
W18 O43 2.525(16)
W19 O68 1.734(16)
W19 O53 1.86(2)
W19 O16 1.875(16)
W19 O79 1.90(2)
W19 O54 1.90(2)
W19 O80 2.522(17)
W20 O76 1.70(2)
W20 O59 1.87(2)
W20 O58 1.876(17)
W20 O77 1.939(18)
W20 O79 1.941(19)
W20 O80 2.425(15)
P1 O7 1.536(17)
P1 O43 1.538(17)
P1 O80 1.547(18)
P1 O44 1.557(17)
P2 O15 1.495(15)
P2 O73 1.523(16)
P2 O72 1.530(14)
P2 O9 1.539(17)
Fe1 O57 1.955(18)
Fe1 O78 1.964(17)
Fe1 O2 1.967(14)
Fe1 O66 1.988(19)
Fe1 O17 1.990(16)
Fe1 O7 2.176(15)
Fe2 O5 1.918(15)
Fe2 O13 1.951(18)
Fe2 O8 1.955(15)
Fe2 O30 1.994(18)
Fe2 O25 2.049(16)
Fe2 O9 2.199(15)
Ce1 O11 2.460(15)
Ce1 O5 2.467(14)
Ce1 O2 2.473(15)
Ce1 O45 2.474(14)
Ce1 O38 2.481(15)
Ce1 O3 2.493(14)
Ce1 O23 2.526(16)
Ce1 O4 2.529(14)
O2 C2 1.41(3)
O5 C1 1.46(3)
O13 C3 1.28(4)
O57 C4 1.28(4)
O70 C3 1.21(4)
O71 C4 1.26(3)
C1 C2 1.53(3)
C1 C3 1.59(4)
C2 C4 1.48(4)
C5 N1 1.44(4)
C5 C6 1.46(5)
C6 N2 1.59(5)
C7 N3 1.47(4)
C7 C8 1.52(4)
C8 N4 1.64(4)
C9 N5 1.50(2)
C9 C10 1.50(2)
C10 N6 1.490(19)

loop_
_platon_squeeze_void_nr
_platon_squeeze_void_average_x
_platon_squeeze_void_average_y
_platon_squeeze_void_average_z
_platon_squeeze_void_volume
_platon_squeeze_void_count_electrons
_platon_squeeze_void_content
1 0.209 0.055 0.137 294 188 ' '
2 0.709 0.055 0.363 294 189 ' '
3 0.291 -0.056 0.637 294 187 ' '
4 0.791 -0.056 0.863 294 188 ' '
5 0.538 0.244 0.133 20 15 ' '
6 0.038 0.244 0.367 20 15 ' '
7 0.209 0.444 0.637 294 187 ' '
8 0.709 0.444 0.863 294 188 ' '
9 0.538 0.256 0.633 20 15 ' '
10 0.038 0.256 0.867 20 15 ' '
11 0.291 0.555 0.137 294 188 ' '
12 0.791 0.555 0.363 294 189 ' '
13 0.962 0.744 0.133 20 15 ' '
14 0.462 0.744 0.367 20 15 ' '
15 0.962 0.756 0.633 20 15 ' '
16 0.462 0.756 0.867 20 15 ' '
